data_1514382
loop_
_publ_author_name
'Nawn, Graeme'
'Oakley, Simon R.'
'Majewski, Marek B.'
'McDonald, Robert'
'Patrick, Brian O.'
'Hicks, Robin G.'

_publ_section_title
;
 Redox-active, near-infrared dyes based on &#x2018;Nindigo&#x2019;
 (indigo-N,N&#x2032;-diarylimine) boron chelate complexes
;
_journal_issue 2
_journal_name_full 'Chemical Science'
_journal_page_first 612
_journal_paper_doi 10.1039/c2sc21307a
_journal_volume 4
_journal_year 2013
_chemical_formula_sum 'C30.5 H24 B Cl F2 N4'
_chemical_formula_weight 530.80
_chemical_name_systematic
;
?
;
_space_group_IT_number 15
_symmetry_cell_setting monoclinic
_symmetry_space_group_name_Hall '-C 2yc'
_symmetry_space_group_name_H-M 'C 1 2/c 1'
_atom_sites_solution_hydrogens geom
_atom_sites_solution_primary direct
_atom_sites_solution_secondary difmap
_audit_creation_method SHELXL-97
_cell_angle_alpha 90.00
_cell_angle_beta 111.419(3)
_cell_angle_gamma 90.00
_cell_formula_units_Z 8
_cell_length_a 33.428(2)
_cell_length_b 11.5134(7)
_cell_length_c 13.9925(9)
_cell_measurement_reflns_used 4596
_cell_measurement_temperature 103.0(1)
_cell_measurement_theta_max 23.01
_cell_measurement_theta_min 2.29
_cell_volume 5013.4(5)
_computing_structure_refinement 'SHELXL-97 (Sheldrick, 1997)'
_diffrn_ambient_temperature 103.0(1)
_diffrn_measured_fraction_theta_full 0.999
_diffrn_measured_fraction_theta_max 0.999
_diffrn_measurement_device_type 'Bruker X8 APEX II'
_diffrn_measurement_method 'area detector'
_diffrn_radiation_monochromator graphite
_diffrn_radiation_source 'fine-focus sealed tube'
_diffrn_radiation_type MoK\a
_diffrn_radiation_wavelength 0.71073
_diffrn_reflns_av_R_equivalents 0.0642
_diffrn_reflns_av_sigmaI/netI 0.0611
_diffrn_reflns_limit_h_max 36
_diffrn_reflns_limit_h_min -34
_diffrn_reflns_limit_k_max 12
_diffrn_reflns_limit_k_min -12
_diffrn_reflns_limit_l_max 15
_diffrn_reflns_limit_l_min -15
_diffrn_reflns_number 17041
_diffrn_reflns_theta_full 23.08
_diffrn_reflns_theta_max 23.08
_diffrn_reflns_theta_min 1.89
_exptl_absorpt_coefficient_mu 0.197
_exptl_absorpt_correction_T_max 0.994
_exptl_absorpt_correction_T_min 0.853
_exptl_absorpt_correction_type multi-scan
_exptl_absorpt_process_details 'SADABS, Sheldrick (2008)'
_exptl_crystal_colour blue
_exptl_crystal_density_diffrn 1.406
_exptl_crystal_density_method 'not measured'
_exptl_crystal_description blade
_exptl_crystal_F_000 2200
_exptl_crystal_size_max 0.40
_exptl_crystal_size_mid 0.15
_exptl_crystal_size_min 0.03
_refine_diff_density_max 0.537
_refine_diff_density_min -0.794
_refine_diff_density_rms 0.062
_refine_ls_extinction_method none
_refine_ls_goodness_of_fit_ref 1.023
_refine_ls_hydrogen_treatment mixed
_refine_ls_matrix_type full
_refine_ls_number_parameters 354
_refine_ls_number_reflns 3521
_refine_ls_number_restraints 0
_refine_ls_restrained_S_all 1.023
_refine_ls_R_factor_all 0.1025
_refine_ls_R_factor_gt 0.0522
_refine_ls_shift/su_max 0.001
_refine_ls_shift/su_mean 0.000
_refine_ls_structure_factor_coef Fsqd
_refine_ls_weighting_details 'calc w=1/[\s^2^(Fo^2^)+(0.0503P)^2^+15.9227P] where P=(Fo^2^+2Fc^2^)/3'
_refine_ls_weighting_scheme calc
_refine_ls_wR_factor_gt 0.1127
_refine_ls_wR_factor_ref 0.1374
_reflns_number_gt 2278
_reflns_number_total 3521
_reflns_threshold_expression >2sigma(I)
_cod_data_source_file c2sc21307a.txt
_cod_data_source_block rh088
_cod_original_sg_symbol_H-M 'C 2/c'
_cod_original_formula_sum 'C30.50 H24 B Cl F2 N4'
_cod_database_code 1514382

loop_
_symmetry_equiv_pos_as_xyz
'x, y, z'
'-x, y, -z+1/2'
'x+1/2, y+1/2, z'
'-x+1/2, y+1/2, -z+1/2'
'-x, -y, -z'
'x, -y, z-1/2'
'-x+1/2, -y+1/2, -z'
'x+1/2, -y+1/2, z-1/2'

loop_
_atom_site_label
_atom_site_type_symbol
_atom_site_fract_x
_atom_site_fract_y
_atom_site_fract_z
_atom_site_U_iso_or_equiv
_atom_site_adp_type
_atom_site_occupancy
_atom_site_symmetry_multiplicity
_atom_site_calc_flag
_atom_site_refinement_flags
C11 C 0.22613(11) 0.0677(3) 0.1386(3) 0.0159(9) Uani 1 1 d .
C12 C 0.18088(11) 0.0581(3) 0.1273(3) 0.0172(9) Uani 1 1 d .
C13 C 0.17172(11) -0.0672(3) 0.1154(3) 0.0170(9) Uani 1 1 d .
C14 C 0.21004(11) -0.1205(3) 0.1209(3) 0.0179(9) Uani 1 1 d .
C15 C 0.21254(12) -0.2398(3) 0.1109(3) 0.0198(9) Uani 1 1 d .
H15 H 0.2384 -0.2757 0.1131 0.024 Uiso 1 1 calc R
C16 C 0.17618(12) -0.3044(3) 0.0975(3) 0.0248(10) Uani 1 1 d .
H16 H 0.1771 -0.3863 0.0903 0.030 Uiso 1 1 calc R
C17 C 0.13847(12) -0.2526(3) 0.0944(3) 0.0255(10) Uani 1 1 d .
H17 H 0.1140 -0.2995 0.0858 0.031 Uiso 1 1 calc R
C18 C 0.13583(12) -0.1333(3) 0.1036(3) 0.0229(10) Uani 1 1 d .
H18 H 0.1099 -0.0979 0.1019 0.027 Uiso 1 1 calc R
C21 C 0.25029(11) 0.1647(3) 0.1435(3) 0.0158(9) Uani 1 1 d .
C22 C 0.29163(11) 0.1605(3) 0.1398(3) 0.0158(9) Uani 1 1 d .
C23 C 0.30441(11) 0.2787(3) 0.1337(3) 0.0159(9) Uani 1 1 d .
C24 C 0.26968(11) 0.3476(3) 0.1352(3) 0.0180(9) Uani 1 1 d .
C25 C 0.27032(12) 0.4688(3) 0.1294(3) 0.0186(9) Uani 1 1 d .
H25 H 0.2463 0.5139 0.1282 0.022 Uiso 1 1 calc R
C26 C 0.30662(12) 0.5202(3) 0.1256(3) 0.0201(9) Uani 1 1 d .
H26 H 0.3078 0.6024 0.1211 0.024 Uiso 1 1 calc R
C27 C 0.34214(12) 0.4540(3) 0.1280(3) 0.0216(9) Uani 1 1 d .
H27 H 0.3672 0.4921 0.1272 0.026 Uiso 1 1 calc R
C28 C 0.34128(12) 0.3340(3) 0.1317(3) 0.0206(9) Uani 1 1 d .
H28 H 0.3654 0.2898 0.1329 0.025 Uiso 1 1 calc R
C31 C 0.11747(11) 0.1507(3) 0.1240(3) 0.0191(9) Uani 1 1 d .
C32 C 0.10616(12) 0.2029(3) 0.1998(3) 0.0240(10) Uani 1 1 d .
H32 H 0.1278 0.2336 0.2593 0.029 Uiso 1 1 calc R
C33 C 0.06368(12) 0.2106(3) 0.1891(3) 0.0281(10) Uani 1 1 d .
H33 H 0.0566 0.2441 0.2430 0.034 Uiso 1 1 calc R
C34 C 0.03095(12) 0.1708(3) 0.1021(3) 0.0257(10) Uani 1 1 d .
C35 C 0.04273(12) 0.1221(3) 0.0258(3) 0.0255(10) Uani 1 1 d .
H35 H 0.0210 0.0950 -0.0353 0.031 Uiso 1 1 calc R
C36 C 0.08509(11) 0.1121(3) 0.0360(3) 0.0226(9) Uani 1 1 d .
H36 H 0.0922 0.0785 -0.0178 0.027 Uiso 1 1 calc R
C37 C -0.01539(12) 0.1804(4) 0.0910(3) 0.0386(12) Uani 1 1 d .
H37A H -0.0337 0.1747 0.0183 0.058 Uiso 1 1 calc R
H37B H -0.0202 0.2553 0.1183 0.058 Uiso 1 1 calc R
H37C H -0.0224 0.1173 0.1292 0.058 Uiso 1 1 calc R
C41 C 0.35039(11) 0.0519(3) 0.1250(3) 0.0176(9) Uani 1 1 d .
C42 C 0.38679(12) 0.0040(4) 0.1966(3) 0.0315(11) Uani 1 1 d .
H42 H 0.3864 -0.0238 0.2601 0.038 Uiso 1 1 calc R
C43 C 0.42382(13) -0.0033(4) 0.1753(3) 0.0378(12) Uani 1 1 d .
H43 H 0.4488 -0.0366 0.2249 0.045 Uiso 1 1 calc R
C44 C 0.42569(13) 0.0363(3) 0.0843(3) 0.0300(11) Uani 1 1 d .
C45 C 0.38906(12) 0.0835(3) 0.0137(3) 0.0245(10) Uani 1 1 d .
H45 H 0.3896 0.1118 -0.0496 0.029 Uiso 1 1 calc R
C46 C 0.35173(12) 0.0906(3) 0.0328(3) 0.0206(9) Uani 1 1 d .
H46 H 0.3266 0.1223 -0.0176 0.025 Uiso 1 1 calc R
C47 C 0.46603(14) 0.0270(4) 0.0601(4) 0.0495(14) Uani 1 1 d .
H47A H 0.4908 0.0146 0.1238 0.074 Uiso 1 1 calc R
H47B H 0.4701 0.0990 0.0273 0.074 Uiso 1 1 calc R
H47C H 0.4634 -0.0385 0.0136 0.074 Uiso 1 1 calc R
C48 C 0.0000 0.2080(7) -0.2500 0.098(4) Uani 1 2 d S
H48A H 0.0112 0.2583 -0.1886 0.117 Uiso 0.50 1 calc PR
H48B H -0.0112 0.2583 -0.3114 0.117 Uiso 0.50 1 calc PR
B1 B 0.29160(13) -0.0578(4) 0.1653(3) 0.0185(10) Uani 1 1 d .
N11 N 0.24329(9) -0.0390(3) 0.1374(2) 0.0172(7) Uani 1 1 d .
N12 N 0.16105(9) 0.1513(3) 0.1360(2) 0.0178(7) Uani 1 1 d .
N21 N 0.23737(10) 0.2793(3) 0.1408(2) 0.0175(8) Uani 1 1 d .
N22 N 0.31102(9) 0.0574(3) 0.1426(2) 0.0168(7) Uani 1 1 d .
F1 F 0.31102(6) -0.08140(18) 0.27145(15) 0.0248(6) Uani 1 1 d .
F2 F 0.29971(6) -0.14837(18) 0.11152(16) 0.0265(6) Uani 1 1 d .
Cl1 Cl -0.04131(5) 0.1193(2) -0.24169(12) 0.1013(7) Uani 1 1 d .
H21N H 0.2142(12) 0.303(3) 0.157(3) 0.025(11) Uiso 1 1 d .

loop_
_atom_site_aniso_label
_atom_site_aniso_U_11
_atom_site_aniso_U_22
_atom_site_aniso_U_33
_atom_site_aniso_U_23
_atom_site_aniso_U_13
_atom_site_aniso_U_12
C11 0.016(2) 0.020(2) 0.012(2) 0.0008(17) 0.0044(16) 0.0027(18)
C12 0.016(2) 0.023(2) 0.012(2) -0.0004(18) 0.0049(16) -0.0004(19)
C13 0.017(2) 0.018(2) 0.016(2) 0.0010(17) 0.0062(16) -0.0017(18)
C14 0.017(2) 0.023(2) 0.013(2) -0.0014(18) 0.0056(16) -0.0044(18)
C15 0.020(2) 0.019(2) 0.023(2) -0.0006(19) 0.0111(18) 0.0010(18)
C16 0.029(2) 0.018(2) 0.028(2) -0.0017(19) 0.0117(19) -0.002(2)
C17 0.019(2) 0.027(3) 0.030(2) -0.002(2) 0.0084(18) -0.0074(19)
C18 0.020(2) 0.025(2) 0.022(2) 0.0029(19) 0.0065(18) -0.0001(19)
C21 0.016(2) 0.015(2) 0.016(2) 0.0010(17) 0.0063(16) 0.0021(18)
C22 0.015(2) 0.019(2) 0.013(2) -0.0010(17) 0.0041(16) 0.0004(18)
C23 0.015(2) 0.020(2) 0.013(2) 0.0001(17) 0.0060(16) -0.0001(17)
C24 0.019(2) 0.023(2) 0.012(2) 0.0012(18) 0.0049(16) -0.0002(19)
C25 0.023(2) 0.016(2) 0.018(2) -0.0008(18) 0.0092(17) 0.0017(18)
C26 0.029(2) 0.017(2) 0.016(2) -0.0002(17) 0.0092(18) -0.0027(19)
C27 0.023(2) 0.024(2) 0.020(2) 0.0017(18) 0.0104(18) -0.0037(19)
C28 0.022(2) 0.025(2) 0.018(2) 0.0012(19) 0.0113(17) 0.0038(19)
C31 0.017(2) 0.016(2) 0.027(2) 0.0032(18) 0.0114(18) -0.0010(17)
C32 0.022(2) 0.026(2) 0.025(2) -0.0024(19) 0.0098(18) -0.0006(19)
C33 0.029(2) 0.027(3) 0.037(3) -0.004(2) 0.023(2) 0.002(2)
C34 0.018(2) 0.022(2) 0.040(3) 0.001(2) 0.014(2) 0.0017(19)
C35 0.024(2) 0.022(2) 0.028(2) 0.000(2) 0.0061(19) -0.0016(19)
C36 0.021(2) 0.025(2) 0.026(2) 0.0000(19) 0.0139(19) 0.0011(18)
C37 0.027(2) 0.037(3) 0.056(3) -0.004(2) 0.020(2) 0.000(2)
C41 0.018(2) 0.014(2) 0.024(2) 0.0003(18) 0.0103(18) 0.0012(17)
C42 0.024(2) 0.038(3) 0.035(3) 0.015(2) 0.014(2) 0.004(2)
C43 0.021(2) 0.042(3) 0.052(3) 0.019(2) 0.015(2) 0.013(2)
C44 0.031(3) 0.020(2) 0.050(3) 0.006(2) 0.027(2) 0.005(2)
C45 0.035(2) 0.019(2) 0.026(2) -0.0006(19) 0.019(2) -0.002(2)
C46 0.019(2) 0.021(2) 0.025(2) -0.0004(18) 0.0123(18) -0.0003(18)
C47 0.043(3) 0.044(3) 0.079(4) 0.016(3) 0.043(3) 0.010(2)
C48 0.205(12) 0.029(5) 0.046(5) 0.000 0.030(6) 0.000
B1 0.020(2) 0.018(3) 0.021(3) 0.001(2) 0.011(2) 0.000(2)
N11 0.0179(17) 0.0173(18) 0.0173(17) 0.0000(14) 0.0077(13) -0.0004(15)
N12 0.0174(17) 0.0188(19) 0.0207(18) 0.0013(15) 0.0110(14) 0.0025(15)
N21 0.0130(17) 0.0187(19) 0.0241(19) 0.0009(15) 0.0107(15) 0.0033(15)
N22 0.0154(17) 0.0170(18) 0.0207(18) 0.0022(15) 0.0097(14) 0.0011(14)
F1 0.0198(11) 0.0296(14) 0.0251(13) 0.0074(10) 0.0083(10) -0.0013(10)
F2 0.0280(12) 0.0193(13) 0.0391(14) -0.0056(11) 0.0205(11) 0.0011(10)
Cl1 0.0436(9) 0.199(2) 0.0509(9) 0.0136(11) 0.0051(7) 0.0000(11)

loop_
_atom_type_symbol
_atom_type_description
_atom_type_scat_dispersion_real
_atom_type_scat_dispersion_imag
_atom_type_scat_source
C C 0.0033 0.0016 'International Tables Vol C Tables 4.2.6.8 and 6.1.1.4'
H H 0.0000 0.0000 'International Tables Vol C Tables 4.2.6.8 and 6.1.1.4'
B B 0.0013 0.0007 'International Tables Vol C Tables 4.2.6.8 and 6.1.1.4'
N N 0.0061 0.0033 'International Tables Vol C Tables 4.2.6.8 and 6.1.1.4'
F F 0.0171 0.0103 'International Tables Vol C Tables 4.2.6.8 and 6.1.1.4'
Cl Cl 0.1484 0.1585 'International Tables Vol C Tables 4.2.6.8 and 6.1.1.4'

loop_
_geom_angle_atom_site_label_1
_geom_angle_atom_site_label_2
_geom_angle_atom_site_label_3
_geom_angle
_geom_angle_site_symmetry_1
_geom_angle_site_symmetry_3
N11 C11 C21 119.7(3) . .
N11 C11 C12 110.8(3) . .
C21 C11 C12 129.4(3) . .
N12 C12 C11 118.2(3) . .
N12 C12 C13 137.1(3) . .
C11 C12 C13 104.4(3) . .
C18 C13 C14 120.3(3) . .
C18 C13 C12 133.7(3) . .
C14 C13 C12 106.0(3) . .
C15 C14 C13 121.2(3) . .
C15 C14 N11 127.1(3) . .
C13 C14 N11 111.7(3) . .
C16 C15 C14 117.8(3) . .
C16 C15 H15 121.1 . .
C14 C15 H15 121.1 . .
C15 C16 C17 121.4(4) . .
C15 C16 H16 119.3 . .
C17 C16 H16 119.3 . .
C16 C17 C18 120.9(4) . .
C16 C17 H17 119.5 . .
C18 C17 H17 119.5 . .
C13 C18 C17 118.4(4) . .
C13 C18 H18 120.8 . .
C17 C18 H18 120.8 . .
C11 C21 N21 127.3(3) . .
C11 C21 C22 122.8(3) . .
N21 C21 C22 109.5(3) . .
N22 C22 C21 120.0(3) . .
N22 C22 C23 133.3(3) . .
C21 C22 C23 106.7(3) . .
C28 C23 C24 118.7(3) . .
C28 C23 C22 135.7(3) . .
C24 C23 C22 105.5(3) . .
N21 C24 C25 127.6(3) . .
N21 C24 C23 110.4(3) . .
C25 C24 C23 122.0(3) . .
C26 C25 C24 117.8(3) . .
C26 C25 H25 121.1 . .
C24 C25 H25 121.1 . .
C25 C26 C27 121.3(4) . .
C25 C26 H26 119.4 . .
C27 C26 H26 119.4 . .
C28 C27 C26 121.0(4) . .
C28 C27 H27 119.5 . .
C26 C27 H27 119.5 . .
C27 C28 C23 119.1(3) . .
C27 C28 H28 120.4 . .
C23 C28 H28 120.4 . .
C36 C31 C32 118.5(3) . .
C36 C31 N12 123.3(3) . .
C32 C31 N12 117.8(3) . .
C33 C32 C31 120.2(4) . .
C33 C32 H32 119.9 . .
C31 C32 H32 119.9 . .
C32 C33 C34 121.8(4) . .
C32 C33 H33 119.1 . .
C34 C33 H33 119.1 . .
C33 C34 C35 117.1(3) . .
C33 C34 C37 121.4(4) . .
C35 C34 C37 121.5(4) . .
C36 C35 C34 121.7(4) . .
C36 C35 H35 119.1 . .
C34 C35 H35 119.1 . .
C35 C36 C31 120.5(4) . .
C35 C36 H36 119.8 . .
C31 C36 H36 119.8 . .
C34 C37 H37A 109.5 . .
C34 C37 H37B 109.5 . .
H37A C37 H37B 109.5 . .
C34 C37 H37C 109.5 . .
H37A C37 H37C 109.5 . .
H37B C37 H37C 109.5 . .
C42 C41 C46 119.1(3) . .
C42 C41 N22 121.2(3) . .
C46 C41 N22 119.6(3) . .
C43 C42 C41 119.5(4) . .
C43 C42 H42 120.3 . .
C41 C42 H42 120.3 . .
C44 C43 C42 121.9(4) . .
C44 C43 H43 119.0 . .
C42 C43 H43 119.0 . .
C45 C44 C43 117.8(4) . .
C45 C44 C47 120.1(4) . .
C43 C44 C47 122.0(4) . .
C46 C45 C44 121.2(4) . .
C46 C45 H45 119.4 . .
C44 C45 H45 119.4 . .
C45 C46 C41 120.4(4) . .
C45 C46 H46 119.8 . .
C41 C46 H46 119.8 . .
C44 C47 H47A 109.5 . .
C44 C47 H47B 109.5 . .
H47A C47 H47B 109.5 . .
C44 C47 H47C 109.5 . .
H47A C47 H47C 109.5 . .
H47B C47 H47C 109.5 . .
Cl1 C48 Cl1 108.9(4) . 2_554
Cl1 C48 H48A 109.9 . .
Cl1 C48 H48A 109.9 2_554 .
Cl1 C48 H48B 109.9 . .
Cl1 C48 H48B 109.9 2_554 .
H48A C48 H48B 108.3 . .
F2 B1 F1 108.9(3) . .
F2 B1 N11 111.7(3) . .
F1 B1 N11 109.4(3) . .
F2 B1 N22 110.8(3) . .
F1 B1 N22 108.2(3) . .
N11 B1 N22 107.9(3) . .
C11 N11 C14 107.0(3) . .
C11 N11 B1 122.3(3) . .
C14 N11 B1 130.1(3) . .
C12 N12 C31 122.1(3) . .
C24 N21 C21 107.8(3) . .
C24 N21 H21N 126(2) . .
C21 N21 H21N 124(2) . .
C22 N22 C41 119.9(3) . .
C22 N22 B1 121.6(3) . .
C41 N22 B1 118.4(3) . .

loop_
_geom_bond_atom_site_label_1
_geom_bond_atom_site_label_2
_geom_bond_distance
_geom_bond_site_symmetry_2
C11 N11 1.358(5) .
C11 C21 1.366(5) .
C11 C12 1.466(5) .
C12 N12 1.290(5) .
C12 C13 1.472(5) .
C13 C18 1.379(5) .
C13 C14 1.397(5) .
C14 C15 1.386(5) .
C14 N11 1.408(4) .
C15 C16 1.379(5) .
C15 H15 0.9500 .
C16 C17 1.381(5) .
C16 H16 0.9500 .
C17 C18 1.386(5) .
C17 H17 0.9500 .
C18 H18 0.9500 .
C21 N21 1.384(5) .
C21 C22 1.403(5) .
C22 N22 1.346(5) .
C22 C23 1.438(5) .
C23 C28 1.397(5) .
C23 C24 1.413(5) .
C24 N21 1.362(5) .
C24 C25 1.398(5) .
C25 C26 1.369(5) .
C25 H25 0.9500 .
C26 C27 1.401(5) .
C26 H26 0.9500 .
C27 C28 1.383(5) .
C27 H27 0.9500 .
C28 H28 0.9500 .
C31 C36 1.382(5) .
C31 C32 1.387(5) .
C31 N12 1.404(4) .
C32 C33 1.375(5) .
C32 H32 0.9500 .
C33 C34 1.384(5) .
C33 H33 0.9500 .
C34 C35 1.384(5) .
C34 C37 1.503(5) .
C35 C36 1.375(5) .
C35 H35 0.9500 .
C36 H36 0.9500 .
C37 H37A 0.9800 .
C37 H37B 0.9800 .
C37 H37C 0.9800 .
C41 C42 1.378(5) .
C41 C46 1.380(5) .
C41 N22 1.426(4) .
C42 C43 1.377(5) .
C42 H42 0.9500 .
C43 C44 1.375(6) .
C43 H43 0.9500 .
C44 C45 1.374(5) .
C44 C47 1.509(5) .
C45 C46 1.371(5) .
C45 H45 0.9500 .
C46 H46 0.9500 .
C47 H47A 0.9800 .
C47 H47B 0.9800 .
C47 H47C 0.9800 .
C48 Cl1 1.755(5) .
C48 Cl1 1.755(5) 2_554
C48 H48A 0.9900 .
C48 H48B 0.9900 .
B1 F2 1.370(5) .
B1 F1 1.413(5) .
B1 N11 1.532(5) .
B1 N22 1.559(5) .
N21 H21N 0.93(4) .

loop_
_geom_torsion_atom_site_label_1
_geom_torsion_atom_site_label_2
_geom_torsion_atom_site_label_3
_geom_torsion_atom_site_label_4
_geom_torsion
N11 C11 C12 N12 174.0(3)
C21 C11 C12 N12 -10.2(6)
N11 C11 C12 C13 -1.9(4)
C21 C11 C12 C13 173.9(3)
N12 C12 C13 C18 3.9(7)
C11 C12 C13 C18 178.6(4)
N12 C12 C13 C14 -174.3(4)
C11 C12 C13 C14 0.4(4)
C18 C13 C14 C15 2.4(5)
C12 C13 C14 C15 -179.1(3)
C18 C13 C14 N11 -177.3(3)
C12 C13 C14 N11 1.2(4)
C13 C14 C15 C16 -1.4(5)
N11 C14 C15 C16 178.4(3)
C14 C15 C16 C17 -0.1(6)
C15 C16 C17 C18 0.6(6)
C14 C13 C18 C17 -1.9(5)
C12 C13 C18 C17 -179.9(4)
C16 C17 C18 C13 0.4(6)
N11 C11 C21 N21 176.9(3)
C12 C11 C21 N21 1.4(6)
N11 C11 C21 C22 4.9(5)
C12 C11 C21 C22 -170.6(3)
C11 C21 C22 N22 -7.5(5)
N21 C21 C22 N22 179.3(3)
C11 C21 C22 C23 172.8(3)
N21 C21 C22 C23 -0.4(4)
N22 C22 C23 C28 -2.5(7)
C21 C22 C23 C28 177.2(4)
N22 C22 C23 C24 -179.1(4)
C21 C22 C23 C24 0.5(4)
C28 C23 C24 N21 -177.8(3)
C22 C23 C24 N21 -0.5(4)
C28 C23 C24 C25 3.4(5)
C22 C23 C24 C25 -179.3(3)
N21 C24 C25 C26 179.2(3)
C23 C24 C25 C26 -2.1(5)
C24 C25 C26 C27 -0.4(5)
C25 C26 C27 C28 1.7(5)
C26 C27 C28 C23 -0.5(5)
C24 C23 C28 C27 -2.0(5)
C22 C23 C28 C27 -178.3(4)
C36 C31 C32 C33 3.1(6)
N12 C31 C32 C33 176.4(4)
C31 C32 C33 C34 -2.3(6)
C32 C33 C34 C35 0.3(6)
C32 C33 C34 C37 -179.6(4)
C33 C34 C35 C36 0.8(6)
C37 C34 C35 C36 -179.3(4)
C34 C35 C36 C31 0.1(6)
C32 C31 C36 C35 -2.1(6)
N12 C31 C36 C35 -174.9(4)
C46 C41 C42 C43 0.6(6)
N22 C41 C42 C43 177.9(4)
C41 C42 C43 C44 0.2(7)
C42 C43 C44 C45 -0.3(7)
C42 C43 C44 C47 -179.2(4)
C43 C44 C45 C46 -0.3(6)
C47 C44 C45 C46 178.5(4)
C44 C45 C46 C41 1.1(6)
C42 C41 C46 C45 -1.3(6)
N22 C41 C46 C45 -178.6(3)
C21 C11 N11 C14 -173.7(3)
C12 C11 N11 C14 2.6(4)
C21 C11 N11 B1 14.0(5)
C12 C11 N11 B1 -169.7(3)
C15 C14 N11 C11 177.9(3)
C13 C14 N11 C11 -2.4(4)
C15 C14 N11 B1 -10.6(6)
C13 C14 N11 B1 169.1(3)
F2 B1 N11 C11 -148.2(3)
F1 B1 N11 C11 91.3(4)
N22 B1 N11 C11 -26.2(4)
F2 B1 N11 C14 41.5(5)
F1 B1 N11 C14 -79.1(4)
N22 B1 N11 C14 163.5(3)
C11 C12 N12 C31 178.5(3)
C13 C12 N12 C31 -7.3(6)
C36 C31 N12 C12 -57.5(5)
C32 C31 N12 C12 129.6(4)
C25 C24 N21 C21 179.0(3)
C23 C24 N21 C21 0.2(4)
C11 C21 N21 C24 -172.8(3)
C22 C21 N21 C24 0.1(4)
C21 C22 N22 C41 171.6(3)
C23 C22 N22 C41 -8.8(6)
C21 C22 N22 B1 -8.6(5)
C23 C22 N22 B1 171.0(4)
C42 C41 N22 C22 123.0(4)
C46 C41 N22 C22 -59.8(5)
C42 C41 N22 B1 -56.8(5)
C46 C41 N22 B1 120.4(4)
F2 B1 N22 C22 145.9(3)
F1 B1 N22 C22 -94.9(4)
N11 B1 N22 C22 23.3(4)
F2 B1 N22 C41 -34.4(4)
F1 B1 N22 C41 84.9(4)
N11 B1 N22 C41 -156.9(3)
